data_1569995
loop_
_publ_author_name
'Mitchell, Travis B.'
'Zhang, Xiaotong'
'Jerozal, Ronald T.'
'Chen, Yu Sheng'
'Wang, SuYin'
'Benedict, Jason B.'

_publ_section_title
;
 Development of a scalar-based geometric parameterization approach for the
 crystal structure landscape of dithienylethene-based crystalline solids.
;
_journal_issue 6
_journal_name_full IUCrJ
_journal_paper_doi 10.1107/S2052252523008060
_journal_volume 10
_journal_year 2023
_chemical_formula_moiety 'C68 H56 N4 Ni O2 S4'
_chemical_formula_sum 'C68 H56 N4 Ni O2 S4'
_chemical_formula_weight 1148.11
_space_group_crystal_system orthorhombic
_space_group_IT_number 70
_space_group_name_Hall '-F 2uv 2vw'
_space_group_name_H-M_alt 'F d d d :2'
_atom_sites_solution_hydrogens mixed
_atom_sites_solution_primary dual
_audit_creation_date 2022-04-17
_audit_creation_method
;
Olex2 1.5
(compiled 2022.04.07 svn.rca3783a0 for OlexSys, GUI svn.r6498)
;
_cell_angle_alpha 90
_cell_angle_beta 90
_cell_angle_gamma 90
_cell_formula_units_Z 8
_cell_length_a 9.8621(6)
_cell_length_b 21.6164(13)
_cell_length_c 67.069(4)
_cell_measurement_reflns_used 9920
_cell_measurement_temperature 100.00
_cell_measurement_theta_max 16.51
_cell_measurement_theta_min 2.35
_cell_volume 14298.0(15)
_computing_cell_refinement 'SAINT V8.40B (Bruker AXS, 2016)'
_computing_data_reduction 'SAINT V8.40B (Bruker AXS, 2016)'
_computing_molecular_graphics 'Olex2 1.5 (Dolomanov et al., 2009)'
_computing_publication_material 'Olex2 1.5 (Dolomanov et al., 2009)'
_computing_structure_refinement 'XL  (Sheldrick, 2008)'
_computing_structure_solution 'SHELXT 2018/2 (Sheldrick, 2018)'
_diffrn_ambient_temperature 100.00
_diffrn_measured_fraction_theta_full 0.983
_diffrn_measured_fraction_theta_max 0.983
_diffrn_measurement_device_type 'PILATUS3 1M'
_diffrn_measurement_method '\f and \w scans'
_diffrn_radiation_type synchrotron
_diffrn_radiation_wavelength 0.41328
_diffrn_reflns_av_R_equivalents 0.0604
_diffrn_reflns_av_unetI/netI 0.0297
_diffrn_reflns_Laue_measured_fraction_full 0.983
_diffrn_reflns_Laue_measured_fraction_max 0.983
_diffrn_reflns_limit_h_max 11
_diffrn_reflns_limit_h_min -11
_diffrn_reflns_limit_k_max 24
_diffrn_reflns_limit_k_min -24
_diffrn_reflns_limit_l_max 78
_diffrn_reflns_limit_l_min -78
_diffrn_reflns_number 71940
_diffrn_reflns_point_group_measured_fraction_full 0.983
_diffrn_reflns_point_group_measured_fraction_max 0.983
_diffrn_reflns_theta_full 14.067
_diffrn_reflns_theta_max 14.067
_diffrn_reflns_theta_min 1.331
_diffrn_source_current 103.0
_diffrn_source_power 103.0
_diffrn_source_voltage 1000.0
_diffrn_standards_number 0
_exptl_absorpt_coefficient_mu 0.106
_exptl_absorpt_correction_T_max 0.7443
_exptl_absorpt_correction_T_min 0.6792
_exptl_absorpt_correction_type multi-scan
_exptl_absorpt_process_details
;
SADABS-2016/2 (Bruker,2016/2) was used for absorption correction.
wR2(int) was 0.0730 before and 0.0572 after correction.
The Ratio of minimum to maximum transmission is 0.9125.
The \l/2 correction factor is Not present.
;
_exptl_crystal_colour green
_exptl_crystal_colour_primary green
_exptl_crystal_density_diffrn 1.067
_exptl_crystal_description prism
_exptl_crystal_F_000 4800
_exptl_crystal_size_max 0.04
_exptl_crystal_size_mid 0.02
_exptl_crystal_size_min 0.02
_refine_diff_density_max 0.237
_refine_diff_density_min -0.351
_refine_diff_density_rms 0.042
_refine_ls_extinction_method none
_refine_ls_goodness_of_fit_ref 1.086
_refine_ls_hydrogen_treatment constr
_refine_ls_matrix_type full
_refine_ls_number_parameters 182
_refine_ls_number_reflns 3003
_refine_ls_number_restraints 0
_refine_ls_restrained_S_all 1.086
_refine_ls_R_factor_all 0.0435
_refine_ls_R_factor_gt 0.0378
_refine_ls_shift/su_max 0.003
_refine_ls_shift/su_mean 0.000
_refine_ls_structure_factor_coef Fsqd
_refine_ls_weighting_details 'w=1/[\s^2^(Fo^2^)+(0.0406P)^2^+34.8474P] where P=(Fo^2^+2Fc^2^)/3'
_refine_ls_weighting_scheme calc
_refine_ls_wR_factor_gt 0.0977
_refine_ls_wR_factor_ref 0.1011
_reflns_Friedel_coverage 0.000
_reflns_number_gt 2604
_reflns_number_total 3003
_reflns_threshold_expression 'I > 2\s(I)'
_cod_data_source_file yc5044.cif
_cod_data_source_block dte-8
_cod_original_cell_volume 14298.1(15)
_cod_original_sg_symbol_H-M 'F d d d'
_cod_database_code 1569995
_shelx_shelxl_version_number 2018/3
_shelx_space_group_comment
;
The symmetry employed for this shelxl refinement is uniquely defined
by the following loop, which should always be used as a source of
symmetry information in preference to the above space-group names.
They are only intended as comments.
;
_shelx_estimated_absorpt_t_max 0.998
_shelx_estimated_absorpt_t_min 0.996
_olex2_refinement_description
;
1. Fixed Uiso
 At 1.2 times of:
  All C(H) groups
 At 1.5 times of:
  All C(H,H,H) groups, All O(H,H) groups
2. Others
 Fixed Sof: H1a(0.5) H1b(0.5)
3.a Rotating group:
 O1(H1a,H1b)
3.b Aromatic/amide H refined with riding coordinates:
 C3(H3), C4(H4), C5(H5), C6(H6), C7(H7), C9(H9), C14(H14), C15(H15), C16(H16),
 C17(H17)
3.c Idealised Me refined as rotating group:
 C12(H12a,H12b,H12c)
;
_platon_squeeze_void_probe_radius 1.20
_olex2_submission_special_instructions 'No special instructions were received'

loop_
_space_group_symop_operation_xyz
'x, y, z'
'-x+3/4, -y+3/4, z'
'-x+3/4, y, -z+3/4'
'x, -y+3/4, -z+3/4'
'x, y+1/2, z+1/2'
'-x+3/4, -y+5/4, z+1/2'
'-x+3/4, y+1/2, -z+5/4'
'x, -y+5/4, -z+5/4'
'x+1/2, y, z+1/2'
'-x+5/4, -y+3/4, z+1/2'
'-x+5/4, y, -z+5/4'
'x+1/2, -y+3/4, -z+5/4'
'x+1/2, y+1/2, z'
'-x+5/4, -y+5/4, z'
'-x+5/4, y+1/2, -z+3/4'
'x+1/2, -y+5/4, -z+3/4'
'-x, -y, -z'
'x-3/4, y-3/4, -z'
'x-3/4, -y, z-3/4'
'-x, y-3/4, z-3/4'
'-x, -y+1/2, -z+1/2'
'x-3/4, y-1/4, -z+1/2'
'x-3/4, -y+1/2, z-1/4'
'-x, y-1/4, z-1/4'
'-x+1/2, -y, -z+1/2'
'x-1/4, y-3/4, -z+1/2'
'x-1/4, -y, z-1/4'
'-x+1/2, y-3/4, z-1/4'
'-x+1/2, -y+1/2, -z'
'x-1/4, y-1/4, -z'
'x-1/4, -y+1/2, z-3/4'
'-x+1/2, y-1/4, z-3/4'

loop_
_atom_site_label
_atom_site_type_symbol
_atom_site_fract_x
_atom_site_fract_y
_atom_site_fract_z
_atom_site_U_iso_or_equiv
_atom_site_adp_type
_atom_site_occupancy
_atom_site_site_symmetry_order
_atom_site_calc_flag
_atom_site_refinement_flags_posn
_atom_site_refinement_flags_adp
_atom_site_refinement_flags_occupancy
_atom_site_disorder_assembly
_atom_site_disorder_group
Ni1 Ni 0.625000 0.625000 0.625000 0.04067(18) Uani 1 4 d S T P . .
S1 S 0.69450(6) 0.36619(3) 0.55243(2) 0.04071(17) Uani 1 1 d . . . . .
O1 O 0.8373(3) 0.625000 0.625000 0.0516(6) Uani 1 2 d S T P . .
H1A H 0.894404 0.598282 0.618539 0.077 Uiso 0.5 1 d R U P . .
H1B H 0.894404 0.651728 0.631461 0.077 Uiso 0.5 1 d R U P . .
N1 N 0.6147(2) 0.55723(8) 0.60271(2) 0.0427(5) Uani 1 1 d . . . . .
C1 C 0.4434(2) 0.37571(8) 0.50540(3) 0.0304(4) Uani 1 1 d . . . . .
C2 C 0.5265(2) 0.37187(9) 0.48673(3) 0.0313(4) Uani 1 1 d . . . . .
C3 C 0.6345(2) 0.41236(10) 0.48373(3) 0.0374(5) Uani 1 1 d . . . . .
H3 H 0.654322 0.442890 0.493497 0.045 Uiso 1 1 calc R U . . .
C4 C 0.7138(2) 0.40856(11) 0.46660(3) 0.0429(5) Uani 1 1 d . . . . .
H4 H 0.786664 0.436669 0.464695 0.051 Uiso 1 1 calc R U . . .
C5 C 0.6866(2) 0.36392(11) 0.45232(3) 0.0448(6) Uani 1 1 d . . . . .
H5 H 0.740550 0.361419 0.440614 0.054 Uiso 1 1 calc R U . . .
C6 C 0.5810(2) 0.32320(11) 0.45521(3) 0.0425(6) Uani 1 1 d . . . . .
H6 H 0.562657 0.292385 0.445483 0.051 Uiso 1 1 calc R U . . .
C7 C 0.5012(2) 0.32680(10) 0.47225(3) 0.0361(5) Uani 1 1 d . . . . .
H7 H 0.428759 0.298379 0.474065 0.043 Uiso 1 1 calc R U . . .
C8 C 0.5217(2) 0.38195(9) 0.52441(3) 0.0297(4) Uani 1 1 d . . . . .
C9 C 0.4959(2) 0.42861(9) 0.53887(3) 0.0304(4) Uani 1 1 d . . . . .
H9 H 0.425832 0.458481 0.537506 0.036 Uiso 1 1 calc R U . . .
C10 C 0.5814(2) 0.42645(9) 0.55492(3) 0.0333(5) Uani 1 1 d . . . . .
C11 C 0.6289(2) 0.34549(10) 0.52962(3) 0.0359(5) Uani 1 1 d . . . . .
C12 C 0.6935(3) 0.29337(11) 0.51819(3) 0.0466(6) Uani 1 1 d . . . . .
H12A H 0.739974 0.265557 0.527485 0.070 Uiso 1 1 calc R U . . .
H12B H 0.759262 0.310249 0.508675 0.070 Uiso 1 1 calc R U . . .
H12C H 0.623433 0.270366 0.510954 0.070 Uiso 1 1 calc R U . . .
C13 C 0.5909(2) 0.46964(9) 0.57174(3) 0.0357(5) Uani 1 1 d . . . . .
C14 C 0.5086(3) 0.52164(11) 0.57268(3) 0.0470(6) Uani 1 1 d . . . . .
H14 H 0.441750 0.528277 0.562710 0.056 Uiso 1 1 calc R U . . .
C15 C 0.5231(3) 0.56346(11) 0.58788(3) 0.0517(7) Uani 1 1 d . . . . .
H15 H 0.465677 0.598740 0.587995 0.062 Uiso 1 1 calc R U . . .
C16 C 0.6937(3) 0.50695(11) 0.60192(3) 0.0456(6) Uani 1 1 d . . . . .
H16 H 0.759081 0.501350 0.612154 0.055 Uiso 1 1 calc R U . . .
C17 C 0.6857(3) 0.46272(10) 0.58710(3) 0.0434(5) Uani 1 1 d . . . . .
H17 H 0.744254 0.427821 0.587333 0.052 Uiso 1 1 calc R U . . .

loop_
_atom_site_aniso_label
_atom_site_aniso_U_11
_atom_site_aniso_U_22
_atom_site_aniso_U_33
_atom_site_aniso_U_23
_atom_site_aniso_U_13
_atom_site_aniso_U_12
Ni1 0.0749(4) 0.0320(3) 0.0152(3) 0.000 0.000 0.000
S1 0.0508(4) 0.0410(3) 0.0303(3) -0.0056(2) -0.0087(2) 0.0145(2)
O1 0.0743(17) 0.0511(14) 0.0296(11) -0.0008(10) 0.000 0.000
N1 0.0746(14) 0.0342(10) 0.0193(8) 0.0001(7) -0.0073(8) 0.0059(9)
C1 0.0473(11) 0.0226(10) 0.0212(9) 0.0005(7) 0.0000(8) 0.0067(9)
C2 0.0433(12) 0.0285(10) 0.0220(9) 0.0010(7) -0.0001(8) 0.0111(8)
C3 0.0476(13) 0.0349(11) 0.0295(10) -0.0004(8) 0.0029(9) 0.0062(9)
C4 0.0466(13) 0.0466(14) 0.0354(11) 0.0068(9) 0.0072(10) 0.0069(10)
C5 0.0518(14) 0.0574(15) 0.0250(10) 0.0032(9) 0.0038(10) 0.0202(12)
C6 0.0541(14) 0.0497(14) 0.0236(10) -0.0074(9) -0.0054(9) 0.0204(11)
C7 0.0470(13) 0.0360(11) 0.0252(10) -0.0024(8) -0.0032(9) 0.0104(9)
C8 0.0411(11) 0.0276(10) 0.0202(9) 0.0009(7) 0.0018(8) 0.0028(8)
C9 0.0440(12) 0.0255(10) 0.0216(9) 0.0010(7) -0.0003(8) 0.0052(8)
C10 0.0472(12) 0.0308(11) 0.0219(9) 0.0013(7) 0.0006(8) 0.0045(9)
C11 0.0445(12) 0.0352(11) 0.0279(10) -0.0044(8) -0.0028(9) 0.0071(9)
C12 0.0597(15) 0.0399(13) 0.0401(12) -0.0085(10) -0.0073(11) 0.0202(11)
C13 0.0543(14) 0.0320(11) 0.0207(9) 0.0005(8) -0.0026(9) 0.0025(9)
C14 0.0694(16) 0.0457(13) 0.0258(10) -0.0068(9) -0.0139(10) 0.0174(11)
C15 0.0872(19) 0.0425(13) 0.0254(11) -0.0055(9) -0.0109(11) 0.0236(13)
C16 0.0695(16) 0.0429(13) 0.0243(10) -0.0013(9) -0.0117(10) 0.0098(12)
C17 0.0666(15) 0.0369(12) 0.0266(11) -0.0019(8) -0.0085(10) 0.0121(11)

loop_
_atom_type_symbol
_atom_type_description
_atom_type_scat_dispersion_real
_atom_type_scat_dispersion_imag
_atom_type_scat_source
C C -0.0011 0.0005 'International Tables Vol C Tables 4.2.6.8 and 6.1.1.4'
H H 0.0000 0.0000 'International Tables Vol C Tables 4.2.6.8 and 6.1.1.4'
N N -0.0015 0.0010 'International Tables Vol C Tables 4.2.6.8 and 6.1.1.4'
Ni Ni 0.1733 0.4104 'International Tables Vol C Tables 4.2.6.8 and 6.1.1.4'
O O -0.0013 0.0018 'International Tables Vol C Tables 4.2.6.8 and 6.1.1.4'
S S 0.0304 0.0408 'International Tables Vol C Tables 4.2.6.8 and 6.1.1.4'

loop_
_geom_angle_atom_site_label_1
_geom_angle_atom_site_label_2
_geom_angle_atom_site_label_3
_geom_angle
_geom_angle_site_symmetry_1
_geom_angle_site_symmetry_3
_geom_angle_publ_flag
O1 Ni1 O1 180.0 14 . ?
O1 Ni1 N1 87.21(6) 14 8 ?
O1 Ni1 N1 87.21(6) . 14 ?
O1 Ni1 N1 87.21(6) . 11 ?
O1 Ni1 N1 87.21(6) 14 . ?
O1 Ni1 N1 92.79(6) . 8 ?
O1 Ni1 N1 92.79(6) . . ?
O1 Ni1 N1 92.79(6) 14 11 ?
O1 Ni1 N1 92.79(6) 14 14 ?
N1 Ni1 N1 174.42(12) 14 11 ?
N1 Ni1 N1 91.29(9) 8 14 ?
N1 Ni1 N1 88.98(9) 8 11 ?
N1 Ni1 N1 174.42(12) . 8 ?
N1 Ni1 N1 91.29(9) . 11 ?
N1 Ni1 N1 88.98(9) . 14 ?
C11 S1 C10 92.25(10) . . ?
Ni1 O1 H1A 128.0 . . ?
Ni1 O1 H1B 128.0 . . ?
H1A O1 H1B 104.1 . . ?
C15 N1 Ni1 119.22(15) . . ?
C16 N1 Ni1 124.60(14) . . ?
C16 N1 C15 116.17(18) . . ?
C1 C1 C2 123.04(11) 2 . ?
C1 C1 C8 121.21(11) 2 . ?
C8 C1 C2 115.75(17) . . ?
C3 C2 C1 120.23(17) . . ?
C3 C2 C7 118.30(18) . . ?
C7 C2 C1 121.44(19) . . ?
C2 C3 H3 119.6 . . ?
C4 C3 C2 120.7(2) . . ?
C4 C3 H3 119.6 . . ?
C3 C4 H4 119.9 . . ?
C5 C4 C3 120.2(2) . . ?
C5 C4 H4 119.9 . . ?
C4 C5 H5 120.2 . . ?
C6 C5 C4 119.6(2) . . ?
C6 C5 H5 120.2 . . ?
C5 C6 H6 119.7 . . ?
C5 C6 C7 120.6(2) . . ?
C7 C6 H6 119.7 . . ?
C2 C7 H7 119.7 . . ?
C6 C7 C2 120.6(2) . . ?
C6 C7 H7 119.7 . . ?
C9 C8 C1 123.51(17) . . ?
C11 C8 C1 124.48(17) . . ?
C11 C8 C9 111.97(17) . . ?
C8 C9 H9 123.2 . . ?
C10 C9 C8 113.69(18) . . ?
C10 C9 H9 123.2 . . ?
C9 C10 S1 110.40(14) . . ?
C9 C10 C13 128.50(19) . . ?
C13 C10 S1 120.95(16) . . ?
C8 C11 S1 111.66(15) . . ?
C8 C11 C12 129.10(19) . . ?
C12 C11 S1 119.24(16) . . ?
C11 C12 H12A 109.5 . . ?
C11 C12 H12B 109.5 . . ?
C11 C12 H12C 109.5 . . ?
H12A C12 H12B 109.5 . . ?
H12A C12 H12C 109.5 . . ?
H12B C12 H12C 109.5 . . ?
C14 C13 C10 120.86(18) . . ?
C14 C13 C17 116.36(19) . . ?
C17 C13 C10 122.72(19) . . ?
C13 C14 H14 119.8 . . ?
C15 C14 C13 120.5(2) . . ?
C15 C14 H14 119.8 . . ?
N1 C15 C14 123.5(2) . . ?
N1 C15 H15 118.2 . . ?
C14 C15 H15 118.2 . . ?
N1 C16 H16 118.0 . . ?
N1 C16 C17 123.9(2) . . ?
C17 C16 H16 118.0 . . ?
C13 C17 H17 120.2 . . ?
C16 C17 C13 119.6(2) . . ?
C16 C17 H17 120.2 . . ?

loop_
_geom_bond_atom_site_label_1
_geom_bond_atom_site_label_2
_geom_bond_distance
_geom_bond_site_symmetry_2
_geom_bond_publ_flag
Ni1 O1 2.093(3) 14 ?
Ni1 O1 2.093(3) . ?
Ni1 N1 2.0955(17) . ?
Ni1 N1 2.0957(17) 8 ?
Ni1 N1 2.0957(17) 11 ?
Ni1 N1 2.0957(17) 14 ?
S1 C10 1.723(2) . ?
S1 C11 1.721(2) . ?
O1 H1A 0.9159 . ?
O1 H1B 0.9160 . ?
N1 C15 1.350(3) . ?
N1 C16 1.338(3) . ?
C1 C1 1.349(4) 2 ?
C1 C2 1.499(3) . ?
C1 C8 1.497(3) . ?
C2 C3 1.393(3) . ?
C2 C7 1.398(3) . ?
C3 H3 0.9500 . ?
C3 C4 1.392(3) . ?
C4 H4 0.9500 . ?
C4 C5 1.386(3) . ?
C5 H5 0.9500 . ?
C5 C6 1.377(4) . ?
C6 H6 0.9500 . ?
C6 C7 1.390(3) . ?
C7 H7 0.9500 . ?
C8 C9 1.422(3) . ?
C8 C11 1.364(3) . ?
C9 H9 0.9500 . ?
C9 C10 1.369(3) . ?
C10 C13 1.467(3) . ?
C11 C12 1.504(3) . ?
C12 H12A 0.9800 . ?
C12 H12B 0.9800 . ?
C12 H12C 0.9800 . ?
C13 C14 1.388(3) . ?
C13 C17 1.399(3) . ?
C14 H14 0.9500 . ?
C14 C15 1.370(3) . ?
C15 H15 0.9500 . ?
C16 H16 0.9500 . ?
C16 C17 1.382(3) . ?
C17 H17 0.9500 . ?

loop_
_geom_torsion_atom_site_label_1
_geom_torsion_atom_site_label_2
_geom_torsion_atom_site_label_3
_geom_torsion_atom_site_label_4
_geom_torsion
_geom_torsion_site_symmetry_1
_geom_torsion_site_symmetry_2
_geom_torsion_site_symmetry_3
_geom_torsion_site_symmetry_4
_geom_torsion_publ_flag
Ni1 N1 C15 C14 -179.9(2) . . . . ?
Ni1 N1 C16 C17 -179.90(19) . . . . ?
S1 C10 C13 C14 173.51(18) . . . . ?
S1 C10 C13 C17 -3.6(3) . . . . ?
N1 C16 C17 C13 0.3(4) . . . . ?
C1 C1 C2 C3 134.1(3) 2 . . . ?
C1 C1 C2 C7 -48.0(3) 2 . . . ?
C1 C1 C8 C9 -51.0(3) 2 . . . ?
C1 C1 C8 C11 131.6(3) 2 . . . ?
C1 C2 C3 C4 178.94(18) . . . . ?
C1 C2 C7 C6 -178.71(18) . . . . ?
C1 C8 C9 C10 -178.77(18) . . . . ?
C1 C8 C11 S1 179.73(16) . . . . ?
C1 C8 C11 C12 1.0(4) . . . . ?
C2 C1 C8 C9 128.5(2) . . . . ?
C2 C1 C8 C11 -49.0(3) . . . . ?
C2 C3 C4 C5 -0.5(3) . . . . ?
C3 C2 C7 C6 -0.8(3) . . . . ?
C3 C4 C5 C6 -0.2(3) . . . . ?
C4 C5 C6 C7 0.4(3) . . . . ?
C5 C6 C7 C2 0.1(3) . . . . ?
C7 C2 C3 C4 1.0(3) . . . . ?
C8 C1 C2 C3 -45.3(2) . . . . ?
C8 C1 C2 C7 132.57(19) . . . . ?
C8 C9 C10 S1 -0.4(2) . . . . ?
C8 C9 C10 C13 175.0(2) . . . . ?
C9 C8 C11 S1 2.0(2) . . . . ?
C9 C8 C11 C12 -176.7(2) . . . . ?
C9 C10 C13 C14 -1.4(4) . . . . ?
C9 C10 C13 C17 -178.6(2) . . . . ?
C10 S1 C11 C8 -1.95(18) . . . . ?
C10 S1 C11 C12 176.94(19) . . . . ?
C10 C13 C14 C15 -176.5(2) . . . . ?
C10 C13 C17 C16 176.6(2) . . . . ?
C11 S1 C10 C9 1.33(17) . . . . ?
C11 S1 C10 C13 -174.45(18) . . . . ?
C11 C8 C9 C10 -1.1(3) . . . . ?
C13 C14 C15 N1 -0.6(4) . . . . ?
C14 C13 C17 C16 -0.6(3) . . . . ?
C15 N1 C16 C17 0.0(4) . . . . ?
C16 N1 C15 C14 0.2(4) . . . . ?
C17 C13 C14 C15 0.8(4) . . . . ?

loop_
_platon_squeeze_void_nr
_platon_squeeze_void_average_x
_platon_squeeze_void_average_y
_platon_squeeze_void_average_z
_platon_squeeze_void_volume
_platon_squeeze_void_count_electrons
_platon_squeeze_void_content
1 0.020 0.039 0.125 954 305 '4 NO3-,8 CH3OH'
2 -0.083 0.296 0.375 954 305 '4 NO3-,8 CH3OH'
3 0.020 0.539 0.625 954 305 '4 NO3-,8 CH3OH'
4 -0.083 0.796 0.875 954 305 '4 NO3-,8 CH3OH'
